data_7236438
loop_
_publ_author_name
'Zhang, Wei'
'Wang, Na'
'Liu, Yan-Hong'
'Jiao, Shu-Yan'
'Zhang, Wei-Wei'
'Pu, Xue-Mei'
'Yu, Xiao-Qi'

_publ_section_title
;
 1,4-Dihydropyridines: discovery of minimal AIEEgens and their
 mitochondrial imaging applications
;
_journal_issue 3
_journal_name_full 'Journal of Materials Chemistry B'
_journal_page_first 464
_journal_paper_doi 10.1039/C6TB02135B
_journal_volume 5
_journal_year 2017
_chemical_formula_moiety 'C16 H25 N O4, C H2'
_chemical_formula_sum 'C17 H27 N O4'
_chemical_formula_weight 309.39
_space_group_crystal_system trigonal
_space_group_IT_number 148
_space_group_name_Hall '-R 3'
_space_group_name_H-M_alt 'R -3 :H'
_atom_sites_solution_hydrogens geom
_atom_sites_solution_primary direct
_audit_creation_date 2014-11-27
_audit_creation_method
;
Olex2 1.2
(compiled 2014.11.25 svn.r3098 for OlexSys, GUI svn.r4951)
;
_audit_update_record
;
2015-09-14 deposited with the CCDC.
2016-12-06 downloaded from the CCDC.
;
_cell_angle_alpha 90
_cell_angle_beta 90
_cell_angle_gamma 120
_cell_formula_units_Z 18
_cell_length_a 32.5484(12)
_cell_length_b 32.5484(12)
_cell_length_c 8.2649(3)
_cell_measurement_reflns_used 2506
_cell_measurement_temperature 110
_cell_measurement_theta_max 72.2230
_cell_measurement_theta_min 4.6810
_cell_volume 7582.8(5)
_computing_cell_refinement
;
CrysAlisPro, Agilent Technologies,
Version 1.171.37.33 (release 27-03-2014 CrysAlis171 .NET)
(compiled Mar 27 2014,17:12:48)
;
_computing_data_collection
;
CrysAlisPro, Agilent Technologies,
Version 1.171.37.33 (release 27-03-2014 CrysAlis171 .NET)
(compiled Mar 27 2014,17:12:48)
;
_computing_data_reduction
;
CrysAlisPro, Agilent Technologies,
Version 1.171.37.33 (release 27-03-2014 CrysAlis171 .NET)
(compiled Mar 27 2014,17:12:48)
;
_computing_molecular_graphics 'Olex2 (Dolomanov et al., 2009)'
_computing_publication_material 'Olex2 (Dolomanov et al., 2009)'
_computing_structure_refinement 'ShelXL (Sheldrick, 2008)'
_computing_structure_solution 'ShelXT (Sheldrick, 2008)'
_diffrn_ambient_environment N~2~
_diffrn_ambient_temperature 110
_diffrn_detector 'CCD plate'
_diffrn_detector_area_resol_mean 15.9595
_diffrn_detector_type EosS2
_diffrn_measured_fraction_theta_full 0.960
_diffrn_measured_fraction_theta_max 0.933
_diffrn_measurement_details
;
#__ type_ start__ end____ width___ exp.time_
  1 omega  -31.00   53.00   1.0000    1.0000
omega____ theta____ kappa____ phi______ frames
    -       36.2921  -57.0000  -60.0000 84

#__ type_ start__ end____ width___ exp.time_
  2 omega   23.00   90.00   1.0000    1.0000
omega____ theta____ kappa____ phi______ frames
    -       36.2921 -125.0000  -30.0000 67

#__ type_ start__ end____ width___ exp.time_
  3 omega  -31.00   53.00   1.0000    1.0000
omega____ theta____ kappa____ phi______ frames
    -       36.2921  -57.0000  -90.0000 84

#__ type_ start__ end____ width___ exp.time_
  4 omega   27.00   93.00   1.0000    1.0000
omega____ theta____ kappa____ phi______ frames
    -       36.2921 -130.0000  107.0000 66

#__ type_ start__ end____ width___ exp.time_
  5 omega   39.00  109.00   1.0000    7.0100
omega____ theta____ kappa____ phi______ frames
    -      108.0000  -94.0000  -30.0000 70

#__ type_ start__ end____ width___ exp.time_
  6 omega   40.00   98.00   1.0000    7.0100
omega____ theta____ kappa____ phi______ frames
    -      108.0000  -45.0000   30.0000 58

#__ type_ start__ end____ width___ exp.time_
  7 omega   40.00   98.00   1.0000    7.0100
omega____ theta____ kappa____ phi______ frames
    -      108.0000  -45.0000 -150.0000 58

#__ type_ start__ end____ width___ exp.time_
  8 omega   38.00   91.00   1.0000    7.0100
omega____ theta____ kappa____ phi______ frames
    -      108.0000  -30.0000 -150.0000 53

#__ type_ start__ end____ width___ exp.time_
  9 omega   39.00  109.00   1.0000    7.0100
omega____ theta____ kappa____ phi______ frames
    -      108.0000  -94.0000  -90.0000 70

#__ type_ start__ end____ width___ exp.time_
 10 omega   91.00  116.00   1.0000    7.0100
omega____ theta____ kappa____ phi______ frames
    -      108.0000   45.0000 -120.0000 25
;
_diffrn_measurement_device 'four-circle diffractometer'
_diffrn_measurement_device_type 'New Gemini, Dual, Cu at zero, EosS2'
_diffrn_measurement_method '\w scans'
_diffrn_orient_matrix_UB_11 0.0498141000
_diffrn_orient_matrix_UB_12 0.0440236000
_diffrn_orient_matrix_UB_13 -0.0130948000
_diffrn_orient_matrix_UB_21 0.0212966000
_diffrn_orient_matrix_UB_22 -0.0323403000
_diffrn_orient_matrix_UB_23 -0.0289624000
_diffrn_orient_matrix_UB_31 -0.0069725000
_diffrn_orient_matrix_UB_32 0.0018615000
_diffrn_orient_matrix_UB_33 -0.1837004000
_diffrn_radiation_monochromator graphite
_diffrn_radiation_probe x-ray
_diffrn_radiation_type CuK\a
_diffrn_radiation_wavelength 1.54184
_diffrn_reflns_av_R_equivalents 0.0390
_diffrn_reflns_av_unetI/netI 0.0424
_diffrn_reflns_Laue_measured_fraction_full 0.960
_diffrn_reflns_Laue_measured_fraction_max 0.933
_diffrn_reflns_limit_h_max 39
_diffrn_reflns_limit_h_min -39
_diffrn_reflns_limit_k_max 39
_diffrn_reflns_limit_k_min -35
_diffrn_reflns_limit_l_max 5
_diffrn_reflns_limit_l_min -10
_diffrn_reflns_number 7515
_diffrn_reflns_point_group_measured_fraction_full 0.960
_diffrn_reflns_point_group_measured_fraction_max 0.933
_diffrn_reflns_theta_full 67.684
_diffrn_reflns_theta_max 72.613
_diffrn_reflns_theta_min 5.436
_diffrn_source 'Enhance (Cu) X-ray Source'
_exptl_absorpt_coefficient_mu 0.697
_exptl_absorpt_correction_T_max 1.00000
_exptl_absorpt_correction_T_min 0.59800
_exptl_absorpt_correction_type multi-scan
_exptl_absorpt_process_details
;
CrysAlisPro, Agilent Technologies,
Version 1.171.37.33 (release 27-03-2014 CrysAlis171 .NET)
(compiled Mar 27 2014,17:12:48)
Empirical absorption correction using spherical harmonics,
 implemented in SCALE3 ABSPACK scaling algorithm.
;
_exptl_crystal_colour 'clear light colourless'
_exptl_crystal_colour_lustre clear
_exptl_crystal_colour_modifier light
_exptl_crystal_colour_primary colourless
_exptl_crystal_density_diffrn 1.220
_exptl_crystal_description block
_exptl_crystal_F_000 3024
_exptl_crystal_size_max 0.8
_exptl_crystal_size_mid 0.4
_exptl_crystal_size_min 0.1
_refine_diff_density_max 0.375
_refine_diff_density_min -0.617
_refine_diff_density_rms 0.082
_refine_ls_extinction_method none
_refine_ls_goodness_of_fit_ref 1.071
_refine_ls_hydrogen_treatment constr
_refine_ls_matrix_type full
_refine_ls_number_parameters 204
_refine_ls_number_reflns 3129
_refine_ls_number_restraints 0
_refine_ls_restrained_S_all 1.071
_refine_ls_R_factor_all 0.0779
_refine_ls_R_factor_gt 0.0690
_refine_ls_shift/su_max 0.000
_refine_ls_shift/su_mean 0.000
_refine_ls_structure_factor_coef Fsqd
_refine_ls_weighting_details 'w=1/[\s^2^(Fo^2^)+(0.1450P)^2^+6.7720P] where P=(Fo^2^+2Fc^2^)/3'
_refine_ls_weighting_scheme calc
_refine_ls_wR_factor_gt 0.2017
_refine_ls_wR_factor_ref 0.2154
_reflns_Friedel_coverage 0.000
_reflns_number_gt 2663
_reflns_number_total 3129
_reflns_threshold_expression 'I > 2\s(I)'
_cod_data_source_file c6tb02135b5.cif
_cod_data_source_block added_by_encifer
_cod_original_cell_volume 7582.8(6)
_cod_original_sg_symbol_H-M 'R -3'
_cod_database_code 7236438
_shelx_space_group_comment
;
The symmetry employed for this shelxl refinement is uniquely defined
by the following loop, which should always be used as a source of
symmetry information in preference to the above space-group names.
They are only intended as comments.
;
_reflns_odcompleteness_completeness 95.98
_reflns_odcompleteness_iscentric 1
_reflns_odcompleteness_theta 66.97
_olex2_refinement_description
;
1. Fixed Uiso
 At 1.2 times of:
  All C(H) groups, All C(H,H) groups, All N(H) groups
 At 1.5 times of:
  All C(H,H,H) groups
2.a Ternary CH refined with riding coordinates:
 C00C(H00C)
2.b Secondary CH2 refined with riding coordinates:
 C00D(H00A,H00B), C00E(H00D,H00E), C00H(H00L,H00M), C00K(H00T,H00U), C1(H1A,H1B)
2.c Aromatic/amide H refined with riding coordinates:
 N005(H005)
2.d Idealised Me refined as rotating group:
 C00F(H00F,H00G,H00H), C00G(H00I,H00J,H00K), C00I(H00N,H00O,H00P), C00J(H00Q,
 H00R,H00S), C00L(H00V,H00W,H00X)
;
_shelx_shelxl_version_number 2014/7
_olex2_date_sample_data_collection 2014-11-26
_olex2_submission_special_instructions 'No special instructions were received'

loop_
_space_group_symop_operation_xyz
'x, y, z'
'-y, x-y, z'
'-x+y, -x, z'
'x+2/3, y+1/3, z+1/3'
'-y+2/3, x-y+1/3, z+1/3'
'-x+y+2/3, -x+1/3, z+1/3'
'x+1/3, y+2/3, z+2/3'
'-y+1/3, x-y+2/3, z+2/3'
'-x+y+1/3, -x+2/3, z+2/3'
'-x, -y, -z'
'y, -x+y, -z'
'x-y, x, -z'
'-x+2/3, -y+1/3, -z+1/3'
'y+2/3, -x+y+1/3, -z+1/3'
'x-y+2/3, x+1/3, -z+1/3'
'-x+1/3, -y+2/3, -z+2/3'
'y+1/3, -x+y+2/3, -z+2/3'
'x-y+1/3, x+2/3, -z+2/3'

loop_
_atom_site_label
_atom_site_type_symbol
_atom_site_fract_x
_atom_site_fract_y
_atom_site_fract_z
_atom_site_U_iso_or_equiv
_atom_site_adp_type
_atom_site_occupancy
_atom_site_site_symmetry_order
_atom_site_calc_flag
_atom_site_refinement_flags_posn
O001 O 0.49121(6) 0.95351(6) 0.33998(18) 0.0273(4) Uani 1 1 d .
O002 O 0.57711(6) 0.94851(6) 0.77317(18) 0.0288(4) Uani 1 1 d .
O003 O 0.45456(6) 0.89450(6) 0.16019(19) 0.0305(4) Uani 1 1 d .
O004 O 0.57776(6) 0.88200(6) 0.83581(18) 0.0319(4) Uani 1 1 d .
N005 N 0.55036(7) 0.84917(7) 0.3286(2) 0.0245(4) Uani 1 1 d .
H005 H 0.5600 0.8330 0.2701 0.029 Uiso 1 1 calc R
C006 C 0.57339(8) 0.90621(8) 0.7345(2) 0.0245(5) Uani 1 1 d .
C007 C 0.48445(7) 0.91375(7) 0.2656(2) 0.0223(5) Uani 1 1 d .
C008 C 0.51717(7) 0.89887(8) 0.3269(2) 0.0222(5) Uani 1 1 d .
C009 C 0.52055(7) 0.86276(8) 0.2584(2) 0.0229(5) Uani 1 1 d .
C00A C 0.56574(8) 0.85995(8) 0.4874(2) 0.0240(5) Uani 1 1 d .
C00B C 0.56306(7) 0.89582(8) 0.5614(2) 0.0234(5) Uani 1 1 d .
C00C C 0.55195(8) 0.92786(8) 0.4596(2) 0.0242(5) Uani 1 1 d .
H00C H 0.5366 0.9413 0.5306 0.029 Uiso 1 1 calc R
C00D C 0.49381(8) 0.83324(8) 0.1143(2) 0.0247(5) Uani 1 1 d .
H00A H 0.5128 0.8210 0.0611 0.030 Uiso 1 1 calc R
H00B H 0.4891 0.8534 0.0353 0.030 Uiso 1 1 calc R
C00E C 0.58422(9) 0.82925(8) 0.5547(3) 0.0301(5) Uani 1 1 d .
H00D H 0.5997 0.8425 0.6600 0.036 Uiso 1 1 calc R
H00E H 0.6088 0.8307 0.4804 0.036 Uiso 1 1 calc R
C00F C 0.46136(8) 0.97195(9) 0.2865(3) 0.0298(5) Uani 1 1 d .
H00F H 0.4653 0.9778 0.1697 0.045 Uiso 1 1 calc GR
H00G H 0.4704 1.0017 0.3433 0.045 Uiso 1 1 calc GR
H00H H 0.4281 0.9488 0.3102 0.045 Uiso 1 1 calc GR
C00G C 0.59728(9) 0.96910(8) 0.3882(3) 0.0313(5) Uani 1 1 d .
H00I H 0.6116 0.9567 0.3123 0.047 Uiso 1 1 calc GR
H00J H 0.6198 0.9863 0.4756 0.047 Uiso 1 1 calc GR
H00K H 0.5895 0.9907 0.3310 0.047 Uiso 1 1 calc GR
C00H C 0.44569(9) 0.79171(8) 0.1632(3) 0.0314(5) Uani 1 1 d .
H00L H 0.4266 0.8041 0.2149 0.038 Uiso 1 1 calc R
H00M H 0.4504 0.7719 0.2436 0.038 Uiso 1 1 calc R
C00I C 0.58461(9) 0.96058(9) 0.9421(3) 0.0330(5) Uani 1 1 d .
H00N H 0.5892 0.9925 0.9578 0.049 Uiso 1 1 calc GR
H00O H 0.6128 0.9599 0.9796 0.049 Uiso 1 1 calc GR
H00P H 0.5569 0.9376 1.0040 0.049 Uiso 1 1 calc GR
C00J C 0.41849(9) 0.76098(9) 0.0181(3) 0.0352(6) Uani 1 1 d .
H00Q H 0.4136 0.7804 -0.0617 0.053 Uiso 1 1 calc GR
H00R H 0.3877 0.7351 0.0542 0.053 Uiso 1 1 calc GR
H00S H 0.4367 0.7477 -0.0311 0.053 Uiso 1 1 calc GR
C00K C 0.54623(10) 0.77717(9) 0.5792(3) 0.0359(6) Uani 1 1 d .
H00T H 0.5299 0.7641 0.4749 0.043 Uiso 1 1 calc R
H00U H 0.5619 0.7591 0.6113 0.043 Uiso 1 1 calc R
C00L C 0.50970(12) 0.76993(10) 0.7054(4) 0.0465(7) Uani 1 1 d .
H00V H 0.4926 0.7862 0.6716 0.070 Uiso 1 1 calc GR
H00W H 0.5255 0.7830 0.8090 0.070 Uiso 1 1 calc GR
H00X H 0.4872 0.7359 0.7176 0.070 Uiso 1 1 calc GR
C1 C 0.3747(3) 0.7103(3) -0.3699(6) 0.143(4) Uani 1 1 d .
H1A H 0.3719 0.7073 -0.4891 0.172 Uiso 1 1 calc R
H1B H 0.4035 0.7407 -0.3423 0.172 Uiso 1 1 calc R

loop_
_atom_site_aniso_label
_atom_site_aniso_U_11
_atom_site_aniso_U_22
_atom_site_aniso_U_33
_atom_site_aniso_U_23
_atom_site_aniso_U_13
_atom_site_aniso_U_12
O001 0.0287(8) 0.0275(8) 0.0333(8) -0.0064(6) -0.0056(6) 0.0198(7)
O002 0.0351(9) 0.0283(8) 0.0257(8) -0.0070(6) -0.0059(6) 0.0179(7)
O003 0.0293(9) 0.0349(9) 0.0339(8) -0.0084(6) -0.0102(6) 0.0210(7)
O004 0.0388(9) 0.0319(9) 0.0280(8) -0.0004(6) -0.0044(6) 0.0200(8)
N005 0.0280(9) 0.0258(9) 0.0265(9) -0.0061(6) -0.0032(6) 0.0186(8)
C006 0.0224(10) 0.0254(11) 0.0261(10) -0.0033(8) -0.0023(7) 0.0122(9)
C007 0.0213(10) 0.0232(10) 0.0243(9) -0.0015(7) 0.0006(7) 0.0125(8)
C008 0.0204(10) 0.0247(10) 0.0238(9) -0.0019(7) -0.0015(7) 0.0129(8)
C009 0.0210(10) 0.0267(11) 0.0223(9) -0.0006(7) -0.0005(7) 0.0131(9)
C00A 0.0211(10) 0.0251(11) 0.0272(10) -0.0017(7) -0.0027(7) 0.0126(8)
C00B 0.0212(10) 0.0235(10) 0.0265(10) -0.0035(7) -0.0041(7) 0.0119(9)
C00C 0.0246(11) 0.0245(10) 0.0269(10) -0.0057(8) -0.0056(7) 0.0149(9)
C00D 0.0258(11) 0.0270(11) 0.0246(9) -0.0051(8) -0.0021(7) 0.0157(9)
C00E 0.0361(12) 0.0318(12) 0.0303(10) -0.0029(8) -0.0028(8) 0.0230(10)
C00F 0.0273(11) 0.0300(11) 0.0395(12) -0.0017(9) -0.0024(8) 0.0200(10)
C00G 0.0286(12) 0.0237(11) 0.0376(12) 0.0007(8) -0.0097(9) 0.0100(9)
C00H 0.0311(12) 0.0268(12) 0.0332(11) -0.0049(8) -0.0021(9) 0.0121(10)
C00I 0.0385(13) 0.0339(12) 0.0265(11) -0.0073(9) -0.0040(9) 0.0180(11)
C00J 0.0322(13) 0.0289(12) 0.0426(13) -0.0093(9) -0.0097(9) 0.0139(10)
C00K 0.0505(15) 0.0299(13) 0.0324(11) -0.0010(9) -0.0034(10) 0.0238(12)
C00L 0.0528(17) 0.0334(14) 0.0467(14) 0.0027(11) 0.0076(12) 0.0168(13)
C1 0.141(7) 0.141(7) 0.063(4) -0.017(4) -0.008(4) 0.007(5)

loop_
_atom_type_symbol
_atom_type_description
_atom_type_scat_dispersion_real
_atom_type_scat_dispersion_imag
_atom_type_scat_source
C C 0.0181 0.0091 'International Tables Vol C Tables 4.2.6.8 and 6.1.1.4'
H H 0.0000 0.0000 'International Tables Vol C Tables 4.2.6.8 and 6.1.1.4'
N N 0.0311 0.0180 'International Tables Vol C Tables 4.2.6.8 and 6.1.1.4'
O O 0.0492 0.0322 'International Tables Vol C Tables 4.2.6.8 and 6.1.1.4'

loop_
_geom_angle_atom_site_label_1
_geom_angle_atom_site_label_2
_geom_angle_atom_site_label_3
_geom_angle
_geom_angle_site_symmetry_1
_geom_angle_site_symmetry_3
C007 O001 C00F 116.05(16) . .
C006 O002 C00I 114.97(17) . .
C009 N005 H005 118.7 . .
C009 N005 C00A 122.67(17) . .
C00A N005 H005 118.7 . .
O002 C006 C00B 110.87(18) . .
O004 C006 O002 121.28(19) . .
O004 C006 C00B 127.8(2) . .
O001 C007 C008 111.32(17) . .
O003 C007 O001 121.63(19) . .
O003 C007 C008 127.05(19) . .
C007 C008 C00C 118.95(18) . .
C009 C008 C007 121.95(18) . .
C009 C008 C00C 118.78(18) . .
N005 C009 C00D 113.78(18) . .
C008 C009 N005 118.44(18) . .
C008 C009 C00D 127.73(19) . .
N005 C00A C00E 113.27(18) . .
C00B C00A N005 118.28(19) . .
C00B C00A C00E 128.45(19) . .
C006 C00B C00C 119.16(18) . .
C00A C00B C006 122.02(19) . .
C00A C00B C00C 118.71(18) . .
C008 C00C H00C 108.4 . .
C008 C00C C00G 111.02(17) . .
C00B C00C C008 109.45(17) . .
C00B C00C H00C 108.4 . .
C00B C00C C00G 111.08(17) . .
C00G C00C H00C 108.4 . .
C009 C00D H00A 109.3 . .
C009 C00D H00B 109.3 . .
C009 C00D C00H 111.49(17) . .
H00A C00D H00B 108.0 . .
C00H C00D H00A 109.3 . .
C00H C00D H00B 109.3 . .
C00A C00E H00D 108.7 . .
C00A C00E H00E 108.7 . .
C00A C00E C00K 114.4(2) . .
H00D C00E H00E 107.6 . .
C00K C00E H00D 108.7 . .
C00K C00E H00E 108.7 . .
O001 C00F H00F 109.5 . .
O001 C00F H00G 109.5 . .
O001 C00F H00H 109.5 . .
H00F C00F H00G 109.5 . .
H00F C00F H00H 109.5 . .
H00G C00F H00H 109.5 . .
C00C C00G H00I 109.5 . .
C00C C00G H00J 109.5 . .
C00C C00G H00K 109.5 . .
H00I C00G H00J 109.5 . .
H00I C00G H00K 109.5 . .
H00J C00G H00K 109.5 . .
C00D C00H H00L 109.2 . .
C00D C00H H00M 109.2 . .
C00D C00H C00J 111.99(19) . .
H00L C00H H00M 107.9 . .
C00J C00H H00L 109.2 . .
C00J C00H H00M 109.2 . .
O002 C00I H00N 109.5 . .
O002 C00I H00O 109.5 . .
O002 C00I H00P 109.5 . .
H00N C00I H00O 109.5 . .
H00N C00I H00P 109.5 . .
H00O C00I H00P 109.5 . .
C00H C00J H00Q 109.5 . .
C00H C00J H00R 109.5 . .
C00H C00J H00S 109.5 . .
H00Q C00J H00R 109.5 . .
H00Q C00J H00S 109.5 . .
H00R C00J H00S 109.5 . .
C00E C00K H00T 108.8 . .
C00E C00K H00U 108.8 . .
H00T C00K H00U 107.7 . .
C00L C00K C00E 113.6(2) . .
C00L C00K H00T 108.8 . .
C00L C00K H00U 108.8 . .
C00K C00L H00V 109.5 . .
C00K C00L H00W 109.5 . .
C00K C00L H00X 109.5 . .
H00V C00L H00W 109.5 . .
H00V C00L H00X 109.5 . .
H00W C00L H00X 109.5 . .
C1 C1 C1 105.1(4) 14_454 15_554
C1 C1 H1A 110.7 14_454 .
C1 C1 H1A 110.7 15_554 .
C1 C1 H1B 110.7 15_554 .
C1 C1 H1B 110.7 14_454 .
H1A C1 H1B 108.8 . .

loop_
_geom_bond_atom_site_label_1
_geom_bond_atom_site_label_2
_geom_bond_distance
_geom_bond_site_symmetry_2
O001 C007 1.348(3) .
O001 C00F 1.443(3) .
O002 C006 1.359(3) .
O002 C00I 1.438(3) .
O003 C007 1.220(3) .
O004 C006 1.206(3) .
N005 H005 0.8800 .
N005 C009 1.379(3) .
N005 C00A 1.386(3) .
C006 C00B 1.470(3) .
C007 C008 1.463(3) .
C008 C009 1.358(3) .
C008 C00C 1.518(3) .
C009 C00D 1.504(3) .
C00A C00B 1.359(3) .
C00A C00E 1.507(3) .
C00B C00C 1.518(3) .
C00C H00C 1.0000 .
C00C C00G 1.532(3) .
C00D H00A 0.9900 .
C00D H00B 0.9900 .
C00D C00H 1.525(3) .
C00E H00D 0.9900 .
C00E H00E 0.9900 .
C00E C00K 1.532(4) .
C00F H00F 0.9800 .
C00F H00G 0.9800 .
C00F H00H 0.9800 .
C00G H00I 0.9800 .
C00G H00J 0.9800 .
C00G H00K 0.9800 .
C00H H00L 0.9900 .
C00H H00M 0.9900 .
C00H C00J 1.528(3) .
C00I H00N 0.9800 .
C00I H00O 0.9800 .
C00I H00P 0.9800 .
C00J H00Q 0.9800 .
C00J H00R 0.9800 .
C00J H00S 0.9800 .
C00K H00T 0.9900 .
C00K H00U 0.9900 .
C00K C00L 1.509(4) .
C00L H00V 0.9800 .
C00L H00W 0.9800 .
C00L H00X 0.9800 .
C1 C1 1.511(8) 15_554
C1 C1 1.511(8) 14_454
C1 H1A 0.9900 .
C1 H1B 0.9900 .
